data_1503853
loop_
_publ_author_name
'Chebny, Vincent J.'
'Shukla, Ruchi'
'Lindeman, Sergey V.'
'Rathore, Rajendra'

_publ_section_title
;
 Molecular actuator: redox-controlled clam-like motion in a bichromophoric
 electron donor.
;
_journal_issue 9
_journal_name_full 'Organic letters'
_journal_page_first 1939
_journal_page_last 1942
_journal_paper_doi 10.1021/ol900371m
_journal_volume 11
_journal_year 2009
_chemical_formula_sum 'C23 H28 Cl6 O4 Sb'
_chemical_formula_weight 702.90
_chemical_name_systematic
; 
 ? 
;
_space_group_IT_number 14
_symmetry_cell_setting monoclinic
_symmetry_space_group_name_Hall '-P 2yn'
_symmetry_space_group_name_H-M 'P 1 21/n 1'
_atom_sites_solution_hydrogens difmap
_atom_sites_solution_primary heavy
_atom_sites_solution_secondary difmap
_audit_creation_method SHELXL-97
_cell_angle_alpha 90.00
_cell_angle_beta 109.4750(10)
_cell_angle_gamma 90.00
_cell_formula_units_Z 8
_cell_length_a 19.1733(3)
_cell_length_b 15.3845(3)
_cell_length_c 19.6245(3)
_cell_measurement_reflns_used 8364
_cell_measurement_temperature 100(2)
_cell_measurement_theta_max 61
_cell_measurement_theta_min 3
_cell_volume 5457.48(16)
_computing_cell_refinement 'SAINT v7.23A (Bruker, 2005)'
_computing_data_collection 'APEX2 v2.0-2 (Bruker, 2005)'
_computing_data_reduction 'SADABS-2004/1 (Bruker, 2005)'
_computing_molecular_graphics 'XP v5.1 (Bruker, 1998)'
_computing_publication_material 'XCIF v6.12 (Bruker, 2001)'
_computing_structure_refinement 'SHELXL-97 v.97-2 (Sheldrick, 1993-1997)'
_computing_structure_solution 'XS/SHELXTL v6.12 (Bruker, 2001)'
_diffrn_ambient_temperature 100(2)
_diffrn_measured_fraction_theta_full 0.987
_diffrn_measured_fraction_theta_max 0.977
_diffrn_measurement_device_type 'Bruker APEX2 CCD detector'
_diffrn_measurement_method '\w scans'
_diffrn_radiation_monochromator graphite
_diffrn_radiation_source 'fine-focus sealed tube'
_diffrn_radiation_type CuK\a
_diffrn_radiation_wavelength 1.54178
_diffrn_reflns_av_R_equivalents 0.0290
_diffrn_reflns_av_sigmaI/netI 0.0192
_diffrn_reflns_limit_h_max 20
_diffrn_reflns_limit_h_min -21
_diffrn_reflns_limit_k_max 17
_diffrn_reflns_limit_k_min 0
_diffrn_reflns_limit_l_max 22
_diffrn_reflns_limit_l_min 0
_diffrn_reflns_number 45244
_diffrn_reflns_theta_full 62.55
_diffrn_reflns_theta_max 62.55
_diffrn_reflns_theta_min 2.79
_exptl_absorpt_coefficient_mu 13.668
_exptl_absorpt_correction_T_max 0.6462
_exptl_absorpt_correction_T_min 0.0734
_exptl_absorpt_correction_type numerical
_exptl_absorpt_process_details
;
 Numerical (based on real shape of the crystal) absorption correction
 followed by:
 SADABS. Program for empirical absorption correction of
 area-detector data. University of Goetingen. Germany. 
 Sheldrick, G. M. 1996
;
_exptl_crystal_colour black
_exptl_crystal_density_diffrn 1.711
_exptl_crystal_density_method 'not measured'
_exptl_crystal_description prism
_exptl_crystal_F_000 2808
_exptl_crystal_size_max 0.40
_exptl_crystal_size_mid 0.10
_exptl_crystal_size_min 0.04
_refine_diff_density_max 0.449
_refine_diff_density_min -0.390
_refine_diff_density_rms 0.064
_refine_ls_extinction_coef 0.000057(5)
_refine_ls_extinction_expression Fc^*^=kFc[1+0.001xFc^2^\l^3^/sin(2\q)]^-1/4^
_refine_ls_extinction_method SHELXL
_refine_ls_goodness_of_fit_ref 1.040
_refine_ls_hydrogen_treatment refall
_refine_ls_matrix_type full
_refine_ls_number_parameters 838
_refine_ls_number_reflns 8294
_refine_ls_number_restraints 0
_refine_ls_restrained_S_all 1.040
_refine_ls_R_factor_all 0.0296
_refine_ls_R_factor_gt 0.0244
_refine_ls_shift/su_max 0.002
_refine_ls_shift/su_mean 0.000
_refine_ls_structure_factor_coef Fsqd
_refine_ls_weighting_details 'calc w=1/[\s^2^(Fo^2^)+(0.0252P)^2^+7.9380P] where P=(Fo^2^+2Fc^2^)/3'
_refine_ls_weighting_scheme calc
_refine_ls_wR_factor_gt 0.0602
_refine_ls_wR_factor_ref 0.0622
_reflns_number_gt 7096
_reflns_number_total 8294
_reflns_threshold_expression >2sigma(I)
_cod_data_source_file ol900371m_si_002.cif
_cod_data_source_block raj5aa
_cod_original_sg_symbol_H-M 'P 21/n'
_cod_database_code 1503853

loop_
_symmetry_equiv_pos_as_xyz
'x, y, z'
'-x+1/2, y+1/2, -z+1/2'
'-x, -y, -z'
'x-1/2, -y-1/2, z-1/2'

loop_
_atom_site_label
_atom_site_type_symbol
_atom_site_fract_x
_atom_site_fract_y
_atom_site_fract_z
_atom_site_U_iso_or_equiv
_atom_site_adp_type
_atom_site_occupancy
_atom_site_symmetry_multiplicity
_atom_site_calc_flag
Sb1 Sb 0.481180(10) 0.475018(12) 0.285181(10) 0.01742(7) Uani 1 1 d
Cl1 Cl 0.61281(4) 0.47473(5) 0.31766(4) 0.02972(18) Uani 1 1 d
Cl2 Cl 0.35049(4) 0.47433(5) 0.25350(5) 0.0362(2) Uani 1 1 d
Cl3 Cl 0.48190(5) 0.32225(5) 0.27774(4) 0.0344(2) Uani 1 1 d
Cl4 Cl 0.47141(5) 0.48249(5) 0.16122(4) 0.0379(2) Uani 1 1 d
Cl5 Cl 0.49161(5) 0.46670(5) 0.40841(4) 0.02899(18) Uani 1 1 d
Cl6 Cl 0.48145(4) 0.62682(5) 0.29022(4) 0.02400(17) Uani 1 1 d
Sb2 Sb 0.026403(10) 0.474603(12) -0.771091(10) 0.01760(7) Uani 1 1 d
Cl7 Cl 0.03031(5) 0.48540(5) -0.64896(4) 0.0361(2) Uani 1 1 d
Cl8 Cl -0.10533(4) 0.46668(5) -0.80781(4) 0.02915(18) Uani 1 1 d
Cl9 Cl 0.15707(4) 0.48120(5) -0.73456(5) 0.0377(2) Uani 1 1 d
Cl10 Cl 0.02091(4) 0.46391(5) -0.89318(4) 0.02672(17) Uani 1 1 d
Cl11 Cl 0.01916(4) 0.62597(5) -0.78143(4) 0.02134(16) Uani 1 1 d
Cl12 Cl 0.03158(5) 0.32211(5) -0.76045(4) 0.0334(2) Uani 1 1 d
O1 O 0.32856(11) 0.88286(14) -0.08404(11) 0.0214(5) Uani 1 1 d
O2 O 0.21751(11) 0.82122(14) -0.18628(10) 0.0223(5) Uani 1 1 d
O3 O 0.35482(11) 0.63131(14) -0.08465(10) 0.0212(5) Uani 1 1 d
O4 O 0.44946(11) 0.69174(14) 0.03237(10) 0.0210(5) Uani 1 1 d
C1 C 0.10540(18) 0.6691(2) 0.03863(17) 0.0235(7) Uani 1 1 d
C2 C 0.12612(18) 0.7072(2) 0.11430(17) 0.0260(7) Uani 1 1 d
C3 C 0.19866(18) 0.7572(2) 0.14221(17) 0.0249(7) Uani 1 1 d
C4 C 0.08596(17) 0.7398(2) -0.02057(17) 0.0211(7) Uani 1 1 d
C5 C 0.20343(19) 0.8374(2) 0.09654(17) 0.0241(7) Uani 1 1 d
C6 C 0.26678(19) 0.6968(3) 0.15802(18) 0.0266(8) Uani 1 1 d
C7 C 0.16131(18) 0.6019(2) 0.02873(19) 0.0229(7) Uani 1 1 d
C11 C 0.15025(17) 0.78246(19) -0.03437(16) 0.0192(7) Uani 1 1 d
C12 C 0.20836(17) 0.8234(2) 0.02182(16) 0.0191(6) Uani 1 1 d
C13 C 0.26848(17) 0.85747(19) 0.00603(16) 0.0187(7) Uani 1 1 d
C14 C 0.27240(16) 0.85321(19) -0.06309(16) 0.0177(6) Uani 1 1 d
C15 C 0.21146(16) 0.81701(19) -0.12029(15) 0.0182(6) Uani 1 1 d
C16 C 0.15245(17) 0.78217(19) -0.10429(16) 0.0176(7) Uani 1 1 d
C17 C 0.39169(18) 0.9190(2) -0.02883(19) 0.0245(7) Uani 1 1 d
C18 C 0.15309(18) 0.7977(3) -0.24663(17) 0.0260(8) Uani 1 1 d
C21 C 0.28759(17) 0.6729(2) 0.09307(16) 0.0211(7) Uani 1 1 d
C22 C 0.23674(16) 0.6339(2) 0.03072(16) 0.0199(7) Uani 1 1 d
C23 C 0.25893(16) 0.61863(19) -0.02917(16) 0.0179(6) Uani 1 1 d
C24 C 0.32936(16) 0.64147(19) -0.02893(16) 0.0187(6) Uani 1 1 d
C25 C 0.38133(16) 0.67592(19) 0.03557(15) 0.0182(6) Uani 1 1 d
C26 C 0.35940(17) 0.6908(2) 0.09465(17) 0.0209(7) Uani 1 1 d
C27 C 0.30502(19) 0.5967(2) -0.15122(17) 0.0242(7) Uani 1 1 d
C28 C 0.50442(18) 0.7235(2) 0.09773(17) 0.0231(7) Uani 1 1 d
H1 H 0.0621(19) 0.636(2) 0.0307(16) 0.021(8) Uiso 1 1 d
H2A H 0.1290(16) 0.661(2) 0.1511(17) 0.017(8) Uiso 1 1 d
H2B H 0.087(2) 0.742(2) 0.1176(17) 0.024(9) Uiso 1 1 d
H3 H 0.1997(18) 0.7817(19) 0.1897(18) 0.020(8) Uiso 1 1 d
H4A H 0.0544(19) 0.782(2) -0.0093(17) 0.021(9) Uiso 1 1 d
H4B H 0.0525(19) 0.717(2) -0.0652(19) 0.027(9) Uiso 1 1 d
H5A H 0.1583(19) 0.869(2) 0.0924(17) 0.023(9) Uiso 1 1 d
H5B H 0.2466(18) 0.877(2) 0.1239(16) 0.020(8) Uiso 1 1 d
H6A H 0.309(2) 0.723(2) 0.191(2) 0.035(10) Uiso 1 1 d
H6B H 0.2581(18) 0.649(2) 0.1793(17) 0.020(9) Uiso 1 1 d
H7A H 0.1380(17) 0.573(2) -0.0184(18) 0.020(8) Uiso 1 1 d
H7B H 0.1668(19) 0.564(2) 0.063(2) 0.030(10) Uiso 1 1 d
H13 H 0.3079(17) 0.883(2) 0.0449(16) 0.015(8) Uiso 1 1 d
H16 H 0.1140(16) 0.7563(18) -0.1410(15) 0.006(7) Uiso 1 1 d
H17A H 0.3771(17) 0.969(2) -0.0041(17) 0.021(8) Uiso 1 1 d
H17B H 0.4221(18) 0.941(2) -0.0517(17) 0.017(8) Uiso 1 1 d
H17C H 0.4141(18) 0.878(2) 0.0070(18) 0.022(8) Uiso 1 1 d
H18A H 0.1430(16) 0.735(2) -0.2428(15) 0.011(7) Uiso 1 1 d
H18B H 0.109(2) 0.832(2) -0.2448(18) 0.034(10) Uiso 1 1 d
H18C H 0.1636(19) 0.807(2) -0.2884(19) 0.028(9) Uiso 1 1 d
H23 H 0.2232(16) 0.5911(19) -0.0700(16) 0.012(7) Uiso 1 1 d
H26 H 0.3919(19) 0.716(2) 0.1348(18) 0.021(9) Uiso 1 1 d
H27A H 0.2875(18) 0.540(2) -0.1482(17) 0.021(8) Uiso 1 1 d
H27B H 0.263(2) 0.637(2) -0.1718(19) 0.035(10) Uiso 1 1 d
H27C H 0.3340(19) 0.593(2) -0.1837(18) 0.027(9) Uiso 1 1 d
H28A H 0.4885(19) 0.777(2) 0.1111(18) 0.028(10) Uiso 1 1 d
H28B H 0.5092(15) 0.681(2) 0.1361(16) 0.010(7) Uiso 1 1 d
H28C H 0.549(2) 0.726(2) 0.0853(19) 0.033(10) Uiso 1 1 d
O1A O 0.16450(11) 0.89053(14) -0.42222(11) 0.0235(5) Uani 1 1 d
O2A O 0.27621(11) 0.82810(15) -0.32113(10) 0.0257(5) Uani 1 1 d
O3A O 0.13870(11) 0.63668(14) -0.42343(10) 0.0210(5) Uani 1 1 d
O4A O 0.04287(11) 0.70023(13) -0.53896(10) 0.0195(5) Uani 1 1 d
C1A C 0.38522(17) 0.6812(2) -0.55057(17) 0.0221(7) Uani 1 1 d
C2A C 0.36362(18) 0.7211(2) -0.62564(17) 0.0238(7) Uani 1 1 d
C3A C 0.29123(18) 0.7722(2) -0.65162(17) 0.0226(7) Uani 1 1 d
C4A C 0.40627(18) 0.7505(2) -0.48982(18) 0.0216(7) Uani 1 1 d
C5A C 0.28838(19) 0.8510(2) -0.60431(17) 0.0224(7) Uani 1 1 d
C6A C 0.22263(19) 0.7131(2) -0.66706(17) 0.0239(7) Uani 1 1 d
C7A C 0.32962(18) 0.6136(2) -0.54109(19) 0.0223(7) Uani 1 1 d
C11A C 0.34211(16) 0.7935(2) -0.47474(16) 0.0189(7) Uani 1 1 d
C12A C 0.28427(17) 0.83539(19) -0.52982(16) 0.0197(7) Uani 1 1 d
C13A C 0.22445(17) 0.8683(2) -0.51278(17) 0.0183(7) Uani 1 1 d
C14A C 0.22094(16) 0.86204(19) -0.44374(16) 0.0189(7) Uani 1 1 d
C15A C 0.28178(16) 0.8258(2) -0.38769(16) 0.0201(7) Uani 1 1 d
C16A C 0.34103(17) 0.7917(2) -0.40446(17) 0.0190(7) Uani 1 1 d
C17A C 0.10045(18) 0.9256(2) -0.47704(18) 0.0243(7) Uani 1 1 d
C18A C 0.34019(19) 0.8014(3) -0.26175(18) 0.0300(8) Uani 1 1 d
C21A C 0.20333(16) 0.6867(2) -0.60188(16) 0.0194(7) Uani 1 1 d
C22A C 0.25448(17) 0.64559(19) -0.54092(16) 0.0194(7) Uani 1 1 d
C23A C 0.23308(17) 0.6278(2) -0.48077(16) 0.0185(6) Uani 1 1 d
C24A C 0.16377(16) 0.64968(18) -0.47976(15) 0.0174(6) Uani 1 1 d
C25A C 0.11102(16) 0.68601(19) -0.54268(15) 0.0171(6) Uani 1 1 d
C26A C 0.13215(17) 0.7040(2) -0.60155(16) 0.0187(7) Uani 1 1 d
C27A C 0.18958(19) 0.6009(2) -0.35783(17) 0.0241(7) Uani 1 1 d
C28A C -0.01274(18) 0.7310(2) -0.60368(17) 0.0218(7) Uani 1 1 d
H1A H 0.4289(19) 0.648(2) -0.5431(17) 0.024(9) Uiso 1 1 d
H2C H 0.3611(18) 0.675(2) -0.6621(18) 0.028(9) Uiso 1 1 d
H2D H 0.4031(18) 0.758(2) -0.6289(16) 0.019(8) Uiso 1 1 d
H3A H 0.2897(15) 0.7976(18) -0.6968(16) 0.008(7) Uiso 1 1 d
H4C H 0.4372(19) 0.725(2) -0.447(2) 0.027(9) Uiso 1 1 d
H4D H 0.4319(18) 0.792(2) -0.5033(16) 0.017(8) Uiso 1 1 d
H5C H 0.2473(17) 0.888(2) -0.6315(16) 0.013(7) Uiso 1 1 d
H5D H 0.3302(18) 0.882(2) -0.5990(16) 0.017(8) Uiso 1 1 d
H6C H 0.1800(19) 0.744(2) -0.6997(18) 0.025(9) Uiso 1 1 d
H6D H 0.2310(18) 0.664(2) -0.6883(18) 0.025(9) Uiso 1 1 d
H7C H 0.3502(17) 0.584(2) -0.4992(17) 0.013(8) Uiso 1 1 d
H7D H 0.3214(19) 0.578(2) -0.579(2) 0.030(10) Uiso 1 1 d
H13A H 0.1915(16) 0.8930(18) -0.5462(15) 0.001(7) Uiso 1 1 d
H16A H 0.3807(17) 0.7678(19) -0.3681(16) 0.011(8) Uiso 1 1 d
H17D H 0.1123(19) 0.974(2) -0.5011(18) 0.027(9) Uiso 1 1 d
H17E H 0.0761(19) 0.882(2) -0.5132(19) 0.032(9) Uiso 1 1 d
H17F H 0.0647(19) 0.948(2) -0.4522(18) 0.028(9) Uiso 1 1 d
H18D H 0.346(2) 0.737(3) -0.2668(19) 0.035(10) Uiso 1 1 d
H18E H 0.3814(19) 0.841(2) -0.2624(16) 0.022(8) Uiso 1 1 d
H18F H 0.3287(17) 0.813(2) -0.2189(17) 0.018(8) Uiso 1 1 d
H23A H 0.2665(17) 0.602(2) -0.4435(17) 0.014(8) Uiso 1 1 d
H26A H 0.1025(16) 0.7290(18) -0.6389(16) 0.005(7) Uiso 1 1 d
H27D H 0.2091(18) 0.540(2) -0.3649(17) 0.026(9) Uiso 1 1 d
H27E H 0.2317(18) 0.642(2) -0.3383(17) 0.022(8) Uiso 1 1 d
H27F H 0.1593(18) 0.598(2) -0.3251(17) 0.023(8) Uiso 1 1 d
H28D H 0.000(2) 0.789(2) -0.6177(19) 0.034(10) Uiso 1 1 d
H28E H -0.057(2) 0.733(2) -0.5919(19) 0.037(10) Uiso 1 1 d
H28F H -0.0206(17) 0.693(2) -0.6409(18) 0.019(8) Uiso 1 1 d

loop_
_atom_site_aniso_label
_atom_site_aniso_U_11
_atom_site_aniso_U_22
_atom_site_aniso_U_33
_atom_site_aniso_U_23
_atom_site_aniso_U_13
_atom_site_aniso_U_12
Sb1 0.01918(12) 0.01180(11) 0.01916(11) -0.00026(7) 0.00357(8) 0.00042(7)
Cl1 0.0195(4) 0.0313(4) 0.0384(5) 0.0018(3) 0.0097(3) 0.0080(3)
Cl2 0.0183(4) 0.0325(5) 0.0486(5) -0.0005(4) -0.0008(4) -0.0072(3)
Cl3 0.0499(6) 0.0121(4) 0.0361(5) -0.0015(3) 0.0077(4) 0.0002(3)
Cl4 0.0598(6) 0.0319(5) 0.0197(4) 0.0025(3) 0.0099(4) 0.0100(4)
Cl5 0.0333(5) 0.0323(4) 0.0223(4) 0.0023(3) 0.0106(3) 0.0057(3)
Cl6 0.0225(4) 0.0123(4) 0.0387(4) -0.0010(3) 0.0123(3) 0.0001(3)
Sb2 0.01959(12) 0.01166(11) 0.02019(11) -0.00051(7) 0.00484(8) -0.00066(7)
Cl7 0.0588(6) 0.0272(4) 0.0193(4) -0.0012(3) 0.0092(4) -0.0058(4)
Cl8 0.0201(4) 0.0337(4) 0.0342(4) -0.0038(3) 0.0097(3) -0.0093(3)
Cl9 0.0184(4) 0.0311(5) 0.0545(6) 0.0006(4) 0.0001(4) 0.0054(3)
Cl10 0.0322(4) 0.0262(4) 0.0250(4) -0.0033(3) 0.0139(3) -0.0037(3)
Cl11 0.0227(4) 0.0120(4) 0.0314(4) 0.0012(3) 0.0118(3) 0.0006(3)
Cl12 0.0515(5) 0.0121(4) 0.0358(4) 0.0008(3) 0.0136(4) 0.0002(3)
O1 0.0149(11) 0.0277(12) 0.0217(11) 0.0011(9) 0.0064(9) -0.0037(9)
O2 0.0135(11) 0.0381(13) 0.0147(11) 0.0013(9) 0.0038(9) 0.0004(9)
O3 0.0176(11) 0.0282(12) 0.0180(11) -0.0026(9) 0.0061(9) -0.0014(9)
O4 0.0122(11) 0.0308(12) 0.0189(11) 0.0003(9) 0.0035(9) 0.0002(9)
C1 0.0148(17) 0.0318(19) 0.0246(17) 0.0088(14) 0.0076(14) 0.0000(14)
C2 0.0162(17) 0.042(2) 0.0235(17) 0.0103(15) 0.0113(14) 0.0053(15)
C3 0.0211(18) 0.037(2) 0.0172(17) 0.0036(14) 0.0075(14) 0.0042(15)
C4 0.0124(16) 0.0297(18) 0.0200(17) 0.0039(14) 0.0039(14) 0.0015(14)
C5 0.0224(18) 0.0304(19) 0.0204(17) -0.0028(14) 0.0081(14) 0.0021(16)
C6 0.0184(18) 0.042(2) 0.0200(17) 0.0074(16) 0.0069(15) 0.0005(16)
C7 0.0183(17) 0.0253(18) 0.0251(18) 0.0090(15) 0.0073(14) -0.0031(14)
C11 0.0146(16) 0.0196(16) 0.0222(16) 0.0039(12) 0.0043(13) 0.0058(12)
C12 0.0180(16) 0.0198(16) 0.0199(16) 0.0022(12) 0.0066(13) 0.0038(13)
C13 0.0154(16) 0.0183(16) 0.0189(16) 0.0023(12) 0.0009(13) 0.0002(12)
C14 0.0141(16) 0.0173(16) 0.0218(16) 0.0038(12) 0.0060(13) 0.0033(12)
C15 0.0164(16) 0.0204(16) 0.0177(15) 0.0042(12) 0.0055(13) 0.0058(13)
C16 0.0128(16) 0.0188(16) 0.0181(16) -0.0005(12) 0.0010(13) 0.0017(12)
C17 0.0189(17) 0.0274(19) 0.0260(18) 0.0019(16) 0.0059(15) -0.0049(15)
C18 0.0158(17) 0.045(2) 0.0159(17) -0.0031(15) 0.0041(14) -0.0034(16)
C21 0.0178(17) 0.0256(17) 0.0176(16) 0.0068(13) 0.0029(13) 0.0051(13)
C22 0.0164(16) 0.0197(16) 0.0243(16) 0.0080(13) 0.0077(13) 0.0048(13)
C23 0.0161(16) 0.0154(15) 0.0194(16) 0.0004(12) 0.0024(13) 0.0025(13)
C24 0.0187(16) 0.0173(16) 0.0205(16) 0.0044(12) 0.0071(13) 0.0053(12)
C25 0.0143(16) 0.0183(16) 0.0208(16) 0.0045(12) 0.0044(13) 0.0046(12)
C26 0.0154(16) 0.0279(18) 0.0160(16) 0.0034(13) 0.0009(14) 0.0041(14)
C27 0.0235(18) 0.029(2) 0.0203(17) -0.0030(14) 0.0068(15) 0.0011(15)
C28 0.0143(18) 0.032(2) 0.0196(17) 0.0005(15) 0.0012(14) -0.0009(14)
O1A 0.0162(11) 0.0315(13) 0.0229(11) -0.0052(9) 0.0069(9) 0.0028(9)
O2A 0.0150(11) 0.0466(14) 0.0148(11) -0.0025(10) 0.0039(9) -0.0002(10)
O3A 0.0182(11) 0.0286(12) 0.0179(11) 0.0030(9) 0.0081(9) 0.0013(9)
O4A 0.0134(11) 0.0282(12) 0.0167(10) 0.0017(9) 0.0046(9) 0.0012(9)
C1A 0.0119(16) 0.0293(18) 0.0258(17) -0.0035(14) 0.0072(14) 0.0006(14)
C2A 0.0173(17) 0.033(2) 0.0236(17) -0.0082(14) 0.0102(14) -0.0063(14)
C3A 0.0211(17) 0.0321(19) 0.0159(16) -0.0014(13) 0.0079(14) -0.0033(14)
C4A 0.0165(17) 0.0269(18) 0.0224(18) -0.0020(15) 0.0078(15) -0.0022(15)
C5A 0.0167(17) 0.0283(19) 0.0217(17) 0.0008(14) 0.0057(14) -0.0050(15)
C6A 0.0192(18) 0.035(2) 0.0178(17) -0.0074(15) 0.0071(15) -0.0034(15)
C7A 0.0186(17) 0.0264(18) 0.0223(18) -0.0036(16) 0.0074(14) 0.0027(14)
C11A 0.0134(16) 0.0210(16) 0.0215(16) -0.0035(13) 0.0047(13) -0.0060(13)
C12A 0.0181(16) 0.0196(16) 0.0220(16) -0.0060(13) 0.0074(13) -0.0063(13)
C13A 0.0135(16) 0.0204(16) 0.0174(16) -0.0008(13) 0.0001(14) 0.0000(13)
C14A 0.0145(16) 0.0177(16) 0.0245(16) -0.0049(12) 0.0065(13) -0.0044(12)
C15A 0.0157(16) 0.0247(17) 0.0189(16) -0.0063(13) 0.0046(13) -0.0071(13)
C16A 0.0117(16) 0.0224(16) 0.0192(16) -0.0022(13) 0.0003(14) -0.0037(13)
C17A 0.0166(17) 0.0268(19) 0.0281(18) -0.0028(16) 0.0055(15) 0.0009(14)
C18A 0.0169(18) 0.054(3) 0.0187(18) 0.0053(16) 0.0054(15) -0.0013(17)
C21A 0.0160(16) 0.0229(17) 0.0183(15) -0.0060(13) 0.0043(13) -0.0056(13)
C22A 0.0166(16) 0.0189(16) 0.0235(16) -0.0043(13) 0.0080(13) -0.0035(12)
C23A 0.0150(16) 0.0182(16) 0.0192(16) 0.0000(13) 0.0017(14) -0.0012(13)
C24A 0.0184(16) 0.0161(15) 0.0178(15) -0.0021(12) 0.0062(13) -0.0035(12)
C25A 0.0137(15) 0.0176(16) 0.0201(15) -0.0046(12) 0.0059(13) -0.0050(12)
C26A 0.0177(17) 0.0212(16) 0.0136(16) 0.0018(13) 0.0006(14) -0.0024(13)
C27A 0.0249(19) 0.0276(19) 0.0178(16) 0.0047(13) 0.0043(15) 0.0012(15)
C28A 0.0147(17) 0.031(2) 0.0173(17) -0.0021(14) 0.0023(14) 0.0017(14)

loop_
_atom_type_symbol
_atom_type_description
_atom_type_scat_dispersion_real
_atom_type_scat_dispersion_imag
_atom_type_scat_source
C C 0.0181 0.0091 'International Tables Vol C Tables 4.2.6.8 and 6.1.1.4'
H H 0.0000 0.0000 'International Tables Vol C Tables 4.2.6.8 and 6.1.1.4'
O O 0.0492 0.0322 'International Tables Vol C Tables 4.2.6.8 and 6.1.1.4'
Cl Cl 0.3639 0.7018 'International Tables Vol C Tables 4.2.6.8 and 6.1.1.4'
Sb Sb -0.0562 5.8946 'International Tables Vol C Tables 4.2.6.8 and 6.1.1.4'

loop_
_geom_angle_atom_site_label_1
_geom_angle_atom_site_label_2
_geom_angle_atom_site_label_3
_geom_angle
Cl6 Sb1 Cl3 178.65(3)
Cl6 Sb1 Cl5 90.72(3)
Cl3 Sb1 Cl5 90.52(3)
Cl6 Sb1 Cl2 90.16(3)
Cl3 Sb1 Cl2 90.39(3)
Cl5 Sb1 Cl2 89.40(3)
Cl6 Sb1 Cl4 89.62(3)
Cl3 Sb1 Cl4 89.14(3)
Cl5 Sb1 Cl4 179.53(3)
Cl2 Sb1 Cl4 90.92(3)
Cl6 Sb1 Cl1 90.19(3)
Cl3 Sb1 Cl1 89.27(3)
Cl5 Sb1 Cl1 90.31(3)
Cl2 Sb1 Cl1 179.55(3)
Cl4 Sb1 Cl1 89.36(3)
Cl11 Sb2 Cl12 178.97(3)
Cl11 Sb2 Cl9 90.56(3)
Cl12 Sb2 Cl9 90.39(3)
Cl11 Sb2 Cl10 90.01(3)
Cl12 Sb2 Cl10 90.39(3)
Cl9 Sb2 Cl10 89.71(3)
Cl11 Sb2 Cl7 89.93(3)
Cl12 Sb2 Cl7 89.66(3)
Cl9 Sb2 Cl7 90.99(3)
Cl10 Sb2 Cl7 179.30(3)
Cl11 Sb2 Cl8 89.91(3)
Cl12 Sb2 Cl8 89.14(3)
Cl9 Sb2 Cl8 179.53(3)
Cl10 Sb2 Cl8 90.31(3)
Cl7 Sb2 Cl8 88.99(3)
C14 O1 C17 117.1(2)
C15 O2 C18 117.1(2)
C24 O3 C27 118.0(2)
C25 O4 C28 116.7(2)
C2 C1 C4 112.5(3)
C2 C1 C7 114.4(3)
C4 C1 C7 112.3(3)
C2 C1 H1 107.3(19)
C4 C1 H1 106.0(19)
C7 C1 H1 103(2)
C1 C2 C3 117.1(3)
C1 C2 H2A 111.3(17)
C3 C2 H2A 106.1(17)
C1 C2 H2B 109(2)
C3 C2 H2B 110(2)
H2A C2 H2B 102(3)
C2 C3 C5 114.7(3)
C2 C3 C6 112.2(3)
C5 C3 C6 112.7(3)
C2 C3 H3 105.0(19)
C5 C3 H3 104.6(18)
C6 C3 H3 106.7(18)
C11 C4 C1 116.0(3)
C11 C4 H4A 112(2)
C1 C4 H4A 108.3(19)
C11 C4 H4B 109(2)
C1 C4 H4B 111(2)
H4A C4 H4B 100(3)
C12 C5 C3 118.8(3)
C12 C5 H5A 109.4(19)
C3 C5 H5A 102.9(19)
C12 C5 H5B 106.9(17)
C3 C5 H5B 111.4(17)
H5A C5 H5B 107(3)
C21 C6 C3 115.0(3)
C21 C6 H6A 107(2)
C3 C6 H6A 111(2)
C21 C6 H6B 110(2)
C3 C6 H6B 108(2)
H6A C6 H6B 106(3)
C22 C7 C1 118.3(3)
C22 C7 H7A 107.5(18)
C1 C7 H7A 107.3(18)
C22 C7 H7B 109(2)
C1 C7 H7B 105(2)
H7A C7 H7B 109(3)
C16 C11 C12 119.5(3)
C16 C11 C4 118.4(3)
C12 C11 C4 122.1(3)
C13 C12 C11 119.0(3)
C13 C12 C5 119.0(3)
C11 C12 C5 121.7(3)
C14 C13 C12 121.3(3)
C14 C13 H13 120.8(18)
C12 C13 H13 117.9(18)
O1 C14 C13 126.2(3)
O1 C14 C15 114.6(2)
C13 C14 C15 119.2(3)
O2 C15 C16 125.5(3)
O2 C15 C14 115.3(3)
C16 C15 C14 119.2(3)
C15 C16 C11 121.4(3)
C15 C16 H16 119.3(17)
C11 C16 H16 119.3(17)
O1 C17 H17A 111.2(18)
O1 C17 H17B 106.6(19)
H17A C17 H17B 107(3)
O1 C17 H17C 112(2)
H17A C17 H17C 107(3)
H17B C17 H17C 114(3)
O2 C18 H18A 108.5(17)
O2 C18 H18B 110(2)
H18A C18 H18B 108(3)
O2 C18 H18C 108(2)
H18A C18 H18C 109(3)
H18B C18 H18C 113(3)
C26 C21 C22 119.5(3)
C26 C21 C6 118.2(3)
C22 C21 C6 122.3(3)
C23 C22 C21 118.8(3)
C23 C22 C7 118.6(3)
C21 C22 C7 122.3(3)
C24 C23 C22 121.4(3)
C24 C23 H23 122.2(17)
C22 C23 H23 116.3(17)
O3 C24 C23 125.5(3)
O3 C24 C25 115.4(3)
C23 C24 C25 119.1(3)
O4 C25 C26 125.5(3)
O4 C25 C24 115.2(3)
C26 C25 C24 119.3(3)
C25 C26 C21 121.6(3)
C25 C26 H26 119(2)
C21 C26 H26 119(2)
O3 C27 H27A 115.3(19)
O3 C27 H27B 110(2)
H27A C27 H27B 110(3)
O3 C27 H27C 105.2(19)
H27A C27 H27C 106(3)
H27B C27 H27C 109(3)
O4 C28 H28A 109(2)
O4 C28 H28B 107.9(17)
H28A C28 H28B 109(3)
O4 C28 H28C 104(2)
H28A C28 H28C 115(3)
H28B C28 H28C 111(3)
C14A O1A C17A 117.2(2)
C15A O2A C18A 117.1(2)
C24A O3A C27A 117.7(2)
C25A O4A C28A 116.8(2)
C2A C1A C7A 114.4(3)
C2A C1A C4A 112.7(3)
C7A C1A C4A 112.6(3)
C2A C1A H1A 107.9(19)
C7A C1A H1A 103(2)
C4A C1A H1A 105.1(19)
C1A C2A C3A 117.1(3)
C1A C2A H2C 110.0(19)
C3A C2A H2C 107.8(19)
C1A C2A H2D 109.6(18)
C3A C2A H2D 108.4(19)
H2C C2A H2D 103(3)
C2A C3A C5A 114.5(3)
C2A C3A C6A 112.5(3)
C5A C3A C6A 112.5(3)
C2A C3A H3A 105.3(17)
C5A C3A H3A 103.9(17)
C6A C3A H3A 107.2(17)
C11A C4A C1A 115.6(3)
C11A C4A H4C 109(2)
C1A C4A H4C 109(2)
C11A C4A H4D 108(2)
C1A C4A H4D 107(2)
H4C C4A H4D 108(3)
C12A C5A C3A 118.9(3)
C12A C5A H5C 109.2(17)
C3A C5A H5C 108.4(17)
C12A C5A H5D 107.5(19)
C3A C5A H5D 106(2)
H5C C5A H5D 106(3)
C21A C6A C3A 115.3(3)
C21A C6A H6C 107(2)
C3A C6A H6C 108(2)
C21A C6A H6D 107(2)
C3A C6A H6D 108(2)
H6C C6A H6D 110(3)
C22A C7A C1A 118.3(3)
C22A C7A H7C 106.5(19)
C1A C7A H7C 109.6(19)
C22A C7A H7D 107(2)
C1A C7A H7D 105(2)
H7C C7A H7D 110(3)
C16A C11A C12A 120.0(3)
C16A C11A C4A 118.0(3)
C12A C11A C4A 122.0(3)
C13A C12A C11A 118.6(3)
C13A C12A C5A 119.2(3)
C11A C12A C5A 122.0(3)
C14A C13A C12A 121.5(3)
C14A C13A H13A 122.0(19)
C12A C13A H13A 116.4(19)
O1A C14A C13A 125.9(3)
O1A C14A C15A 114.7(3)
C13A C14A C15A 119.3(3)
O2A C15A C16A 125.2(3)
O2A C15A C14A 115.5(3)
C16A C15A C14A 119.3(3)
C15A C16A C11A 120.9(3)
C15A C16A H16A 119.6(18)
C11A C16A H16A 119.5(18)
O1A C17A H17D 112(2)
O1A C17A H17E 112(2)
H17D C17A H17E 108(3)
O1A C17A H17F 108.1(18)
H17D C17A H17F 106(3)
H17E C17A H17F 110(3)
O2A C18A H18D 107(2)
O2A C18A H18E 106.3(18)
H18D C18A H18E 118(3)
O2A C18A H18F 106.1(19)
H18D C18A H18F 110(3)
H18E C18A H18F 108(3)
C26A C21A C22A 119.0(3)
C26A C21A C6A 118.2(3)
C22A C21A C6A 122.8(3)
C23A C22A C21A 118.9(3)
C23A C22A C7A 118.8(3)
C21A C22A C7A 122.1(3)
C24A C23A C22A 121.3(3)
C24A C23A H23A 122(2)
C22A C23A H23A 117(2)
O3A C24A C23A 125.5(3)
O3A C24A C25A 114.9(3)
C23A C24A C25A 119.5(3)
O4A C25A C26A 125.1(3)
O4A C25A C24A 115.9(2)
C26A C25A C24A 119.0(3)
C25A C26A C21A 122.0(3)
C25A C26A H26A 120.9(19)
C21A C26A H26A 117.0(19)
O3A C27A H27D 113.2(18)
O3A C27A H27E 108.7(18)
H27D C27A H27E 110(3)
O3A C27A H27F 102.9(18)
H27D C27A H27F 111(3)
H27E C27A H27F 110(3)
O4A C28A H28D 111(2)
O4A C28A H28E 105(2)
H28D C28A H28E 111(3)
O4A C28A H28F 112(2)
H28D C28A H28F 110(3)
H28E C28A H28F 107(3)

loop_
_geom_bond_atom_site_label_1
_geom_bond_atom_site_label_2
_geom_bond_distance
Sb1 Cl6 2.3374(7)
Sb1 Cl3 2.3551(8)
Sb1 Cl5 2.3626(8)
Sb1 Cl2 2.3721(8)
Sb1 Cl4 2.3795(8)
Sb1 Cl1 2.3881(8)
Sb2 Cl11 2.3377(7)
Sb2 Cl12 2.3545(8)
Sb2 Cl9 2.3671(8)
Sb2 Cl10 2.3686(7)
Sb2 Cl7 2.3788(8)
Sb2 Cl8 2.3875(8)
O1 C14 1.353(4)
O1 C17 1.440(4)
O2 C15 1.340(4)
O2 C18 1.444(4)
O3 C24 1.347(4)
O3 C27 1.439(4)
O4 C25 1.350(4)
O4 C28 1.447(4)
C1 C2 1.521(5)
C1 C4 1.544(4)
C1 C7 1.547(5)
C1 H1 0.94(3)
C2 C3 1.523(5)
C2 H2A 1.00(3)
C2 H2B 0.95(4)
C3 C5 1.546(5)
C3 C6 1.547(5)
C3 H3 1.00(3)
C4 C11 1.499(4)
C4 H4A 0.96(3)
C4 H4B 0.96(4)
C5 C12 1.516(4)
C5 H5A 0.97(3)
C5 H5B 1.02(3)
C6 C21 1.503(4)
C6 H6A 0.94(4)
C6 H6B 0.89(4)
C7 C22 1.516(4)
C7 H7A 0.99(3)
C7 H7B 0.87(4)
C11 C16 1.387(4)
C11 C12 1.427(4)
C12 C13 1.392(4)
C13 C14 1.385(4)
C13 H13 0.96(3)
C14 C15 1.436(4)
C15 C16 1.379(4)
C16 H16 0.93(3)
C17 H17A 1.00(3)
C17 H17B 0.91(3)
C17 H17C 0.93(3)
C18 H18A 0.99(3)
C18 H18B 1.01(4)
C18 H18C 0.92(4)
C21 C26 1.394(4)
C21 C22 1.418(4)
C22 C23 1.397(4)
C23 C24 1.394(4)
C23 H23 0.96(3)
C24 C25 1.427(4)
C25 C26 1.378(4)
C26 H26 0.91(3)
C27 H27A 0.95(3)
C27 H27B 1.00(4)
C27 H27C 0.98(4)
C28 H28A 0.95(4)
C28 H28B 0.98(3)
C28 H28C 0.97(4)
O1A C14A 1.359(4)
O1A C17A 1.441(4)
O2A C15A 1.346(4)
O2A C18A 1.441(4)
O3A C24A 1.359(3)
O3A C27A 1.441(4)
O4A C25A 1.351(4)
O4A C28A 1.439(4)
C1A C2A 1.520(5)
C1A C7A 1.544(4)
C1A C4A 1.549(4)
C1A H1A 0.95(3)
C2A C3A 1.528(5)
C2A H2C 1.00(4)
C2A H2D 0.97(3)
C3A C5A 1.539(4)
C3A C6A 1.543(5)
C3A H3A 0.96(3)
C4A C11A 1.511(4)
C4A H4C 0.94(4)
C4A H4D 0.89(3)
C5A C12A 1.509(4)
C5A H5C 0.98(3)
C5A H5D 0.91(3)
C6A C21A 1.501(4)
C6A H6C 0.98(3)
C6A H6D 0.91(4)
C7A C22A 1.523(4)
C7A H7C 0.90(3)
C7A H7D 0.89(4)
C11A C16A 1.387(4)
C11A C12A 1.419(4)
C12A C13A 1.393(4)
C13A C14A 1.382(4)
C13A H13A 0.84(3)
C14A C15A 1.423(4)
C15A C16A 1.387(4)
C16A H16A 0.93(3)
C17A H17D 0.95(4)
C17A H17E 0.98(4)
C17A H17F 1.02(4)
C18A H18D 1.00(4)
C18A H18E 1.00(3)
C18A H18F 0.95(3)
C21A C26A 1.392(4)
C21A C22A 1.418(4)
C22A C23A 1.400(4)
C23A C24A 1.377(4)
C23A H23A 0.89(3)
C24A C25A 1.424(4)
C25A C26A 1.374(4)
C26A H26A 0.86(3)
C27A H27D 1.03(3)
C27A H27E 1.00(3)
C27A H27F 1.00(3)
C28A H28D 0.99(4)
C28A H28E 0.95(4)
C28A H28F 0.91(3)
